data_4316518
loop_
_publ_author_name
'P. Bhyrappa'
'K. Karunanithi'

_publ_contact_author_address 'Dept. of Chem., Indian Institute of Technology Madras, Chennai 600036, India'
_publ_contact_author_email pbhyrappa@hotmail.com
_publ_contact_author_fax 091-44-2257-0509
_publ_contact_author_name 'P. Bhyrappa'
_publ_contact_author_phone 091-44-2257-4222
_publ_section_title
;
 Porphyrin-Fullerene, C60, Cocrystallates: Influence of C60 on the
 Porphyrin Ring Conformation
;
_journal_name_full 'Inorganic Chemistry'
_journal_page_first 8389
_journal_page_last 8400
_journal_paper_doi 10.1021/ic101030h
_journal_volume 49
_journal_year 2010
_chemical_formula_moiety 'C68 H46 N4, C60'
_chemical_formula_sum 'C128 H46 N4'
_chemical_formula_weight 1639.69
_chemical_name_systematic
;
 ?
;
_space_group_IT_number 63
_symmetry_cell_setting orthorhombic
_symmetry_space_group_name_Hall '-C 2c 2'
_symmetry_space_group_name_H-M 'C m c m'
_atom_sites_solution_hydrogens geom
_atom_sites_solution_primary direct
_atom_sites_solution_secondary difmap
_audit_creation_method SHELXL-97
_cell_angle_alpha 90.00
_cell_angle_beta 90.00
_cell_angle_gamma 90.00
_cell_formula_units_Z 4
_cell_length_a 28.3412(13)
_cell_length_b 12.3443(5)
_cell_length_c 22.1155(9)
_cell_measurement_reflns_used 8867
_cell_measurement_temperature 173(2)
_cell_measurement_theta_max 25.1
_cell_measurement_theta_min 2.3
_cell_volume 7737.2(6)
_computing_cell_refinement 'APEX2/SAINT (Bruker, 2004)'
_computing_data_collection 'APEX2 (Bruker, 2004)'
_computing_data_reduction 'XPREP (Bruker, 2003)'
_computing_molecular_graphics 'ORTEP3 (Farrugia, 1997) & Mercury (Bruno et al., 2002)'
_computing_publication_material 'SHELXL-97 (Sheldrick, 2008)'
_computing_structure_refinement 'SHELXL-97 (Sheldrick, 2008)'
_computing_structure_solution 'SHELXS-97 (Sheldrick, 2008)'
_diffrn_ambient_temperature 173(2)
_diffrn_measured_fraction_theta_full 0.999
_diffrn_measured_fraction_theta_max 0.999
_diffrn_measurement_device_type "'Bruker APEXII CCD area detector"
_diffrn_measurement_method '\w and \f scans'
_diffrn_radiation_monochromator graphite
_diffrn_radiation_source 'fine-focus sealed tube'
_diffrn_radiation_type MoK\a
_diffrn_radiation_wavelength 0.71073
_diffrn_reflns_av_R_equivalents 0.0650
_diffrn_reflns_av_sigmaI/netI 0.0281
_diffrn_reflns_limit_h_max 33
_diffrn_reflns_limit_h_min -26
_diffrn_reflns_limit_k_max 14
_diffrn_reflns_limit_k_min -14
_diffrn_reflns_limit_l_max 26
_diffrn_reflns_limit_l_min -26
_diffrn_reflns_number 43089
_diffrn_reflns_theta_full 25.10
_diffrn_reflns_theta_max 25.10
_diffrn_reflns_theta_min 1.80
_diffrn_standards_decay_% 0
_exptl_absorpt_coefficient_mu 0.082
_exptl_absorpt_correction_T_max 0.9823
_exptl_absorpt_correction_T_min 0.9743
_exptl_absorpt_correction_type multi-scan
_exptl_absorpt_process_details 'SADABS, 2004'
_exptl_crystal_colour black
_exptl_crystal_density_diffrn 1.408
_exptl_crystal_density_method 'not measured'
_exptl_crystal_description plate
_exptl_crystal_F_000 3368
_exptl_crystal_size_max 0.32
_exptl_crystal_size_mid 0.25
_exptl_crystal_size_min 0.22
_refine_diff_density_max 0.406
_refine_diff_density_min -0.213
_refine_diff_density_rms 0.047
_refine_ls_extinction_method none
_refine_ls_goodness_of_fit_ref 1.057
_refine_ls_hydrogen_treatment constr
_refine_ls_matrix_type full
_refine_ls_number_parameters 307
_refine_ls_number_reflns 3630
_refine_ls_number_restraints 0
_refine_ls_restrained_S_all 1.057
_refine_ls_R_factor_all 0.0761
_refine_ls_R_factor_gt 0.0475
_refine_ls_shift/su_max 0.000
_refine_ls_shift/su_mean 0.000
_refine_ls_structure_factor_coef Fsqd
_refine_ls_weighting_details 'calc w=1/[\s^2^(Fo^2^)+(0.0445P)^2^+15.0514P] where P=(Fo^2^+2Fc^2^)/3'
_refine_ls_weighting_scheme calc
_refine_ls_wR_factor_gt 0.1117
_refine_ls_wR_factor_ref 0.1339
_reflns_number_gt 2580
_reflns_number_total 3630
_reflns_threshold_expression >2sigma(I)
_cod_data_source_file ic101030h_si_002_2.cif
_cod_data_source_block H2(TPP)(Ph)4-C60
_cod_original_sg_symbol_Hall '-C2 c2'
_cod_database_code 4316518

loop_
_symmetry_equiv_pos_as_xyz
'x, y, z'
'-x, -y, z+1/2'
'-x, y, -z+1/2'
'x, -y, -z'
'x+1/2, y+1/2, z'
'-x+1/2, -y+1/2, z+1/2'
'-x+1/2, y+1/2, -z+1/2'
'x+1/2, -y+1/2, -z'
'-x, -y, -z'
'x, y, -z-1/2'
'x, -y, z-1/2'
'-x, y, z'
'-x+1/2, -y+1/2, -z'
'x+1/2, y+1/2, -z-1/2'
'x+1/2, -y+1/2, z-1/2'
'-x+1/2, y+1/2, z'

loop_
_atom_site_label
_atom_site_type_symbol
_atom_site_fract_x
_atom_site_fract_y
_atom_site_fract_z
_atom_site_U_iso_or_equiv
_atom_site_adp_type
_atom_site_occupancy
_atom_site_symmetry_multiplicity
_atom_site_calc_flag
_atom_site_refinement_flags
_atom_site_disorder_assembly
_atom_site_disorder_group
C1 C 0.46098(7) 0.21112(16) 0.37752(9) 0.0250(5) Uani 1 1 d . . .
C2 C 0.47619(7) 0.23442(19) 0.43816(10) 0.0337(5) Uani 1 1 d . . .
H2 H 0.4564 0.2474 0.4720 0.040 Uiso 1 1 calc R . .
C3 C 0.34955(7) 0.16804(16) 0.28085(10) 0.0250(5) Uani 1 1 d . . .
C4 C 0.39765(7) 0.18903(15) 0.30054(9) 0.0227(4) Uani 1 1 d . . .
C5 C 0.41365(7) 0.20265(16) 0.35979(9) 0.0233(4) Uani 1 1 d . . .
C6 C 0.37837(7) 0.21582(17) 0.40987(9) 0.0263(5) Uani 1 1 d . . .
C7 C 0.37219(9) 0.1364(2) 0.45318(12) 0.0471(7) Uani 1 1 d . . .
H7 H 0.3900 0.0713 0.4508 0.056 Uiso 1 1 calc R . .
C8 C 0.34030(9) 0.1506(2) 0.50005(14) 0.0561(8) Uani 1 1 d . . .
H8 H 0.3362 0.0951 0.5293 0.067 Uiso 1 1 calc R . .
C9 C 0.31491(8) 0.2439(2) 0.50423(12) 0.0469(7) Uani 1 1 d . . .
H9 H 0.2925 0.2530 0.5358 0.056 Uiso 1 1 calc R . .
C10 C 0.32171(9) 0.3243(2) 0.46288(12) 0.0530(7) Uani 1 1 d . . .
H10 H 0.3048 0.3904 0.4666 0.064 Uiso 1 1 calc R . .
C11 C 0.35314(9) 0.3106(2) 0.41541(11) 0.0404(6) Uani 1 1 d . . .
H11 H 0.3573 0.3669 0.3866 0.048 Uiso 1 1 calc R . .
C12 C 0.30729(7) 0.13677(17) 0.31735(9) 0.0261(5) Uani 1 1 d . . .
C13 C 0.30359(8) 0.03412(19) 0.34126(13) 0.0479(7) Uani 1 1 d . . .
H13 H 0.3296 -0.0143 0.3384 0.057 Uiso 1 1 calc R . .
C14 C 0.26237(8) 0.0005(2) 0.36944(14) 0.0521(7) Uani 1 1 d . . .
H14 H 0.2603 -0.0704 0.3859 0.063 Uiso 1 1 calc R . .
C15 C 0.22457(8) 0.0697(2) 0.37354(12) 0.0430(6) Uani 1 1 d . . .
H15 H 0.1962 0.0467 0.3925 0.052 Uiso 1 1 calc R . .
C16 C 0.22810(8) 0.1720(2) 0.35015(11) 0.0441(6) Uani 1 1 d . . .
H16 H 0.2020 0.2200 0.3529 0.053 Uiso 1 1 calc R . .
C17 C 0.26927(7) 0.2060(2) 0.32260(10) 0.0357(5) Uani 1 1 d . . .
H17 H 0.2714 0.2776 0.3071 0.043 Uiso 1 1 calc R . .
C18 C 0.5000 0.0221(3) 0.7198(2) 0.0704(15) Uani 1 2 d S . .
C19 C 0.45829(11) 0.0579(2) 0.68609(19) 0.0687(10) Uani 1 1 d . . .
C20 C 0.47474(11) 0.1159(3) 0.63310(17) 0.0746(11) Uani 1 1 d . . .
C21 C 0.44976(12) 0.2076(3) 0.61347(15) 0.0713(10) Uani 1 1 d . . .
C22 C 0.40803(10) 0.2426(3) 0.64710(15) 0.0626(9) Uani 1 1 d . . .
C23 C 0.39344(9) 0.1877(2) 0.69711(18) 0.0635(9) Uani 1 1 d . . .
C24 C 0.41939(10) 0.0918(2) 0.71747(16) 0.0671(10) Uani 1 1 d . . .
C25 C 0.40796(10) 0.3614(3) 0.64749(15) 0.0602(8) Uani 1 1 d . . .
C26 C 0.39340(9) 0.4165(2) 0.69734(16) 0.0594(8) Uani 1 1 d . . .
C27 C 0.37775(11) 0.3577(3) 0.7500 0.0515(10) Uani 1 2 d S . .
C28 C 0.37763(12) 0.2464(3) 0.7500 0.0530(11) Uani 1 2 d S . .
C29 C 0.47508(12) 0.3026(3) 0.59379(13) 0.0730(10) Uani 1 1 d . . .
C30 C 0.44977(12) 0.3962(3) 0.61370(14) 0.0680(9) Uani 1 1 d . . .
C31 C 0.47442(11) 0.4878(3) 0.63356(15) 0.0665(9) Uani 1 1 d . . .
C32 C 0.45836(10) 0.5447(2) 0.68625(17) 0.0612(9) Uani 1 1 d . . .
C33 C 0.41932(9) 0.5117(2) 0.71768(15) 0.0592(8) Uani 1 1 d . . .
C34 C 0.5000 0.5807(3) 0.7194(2) 0.0620(13) Uani 1 2 d S . .
N1 N 0.5000 0.19946(18) 0.34143(11) 0.0227(5) Uani 1 2 d S . .
H1 H 0.5000 0.1868 0.3023 0.027 Uiso 0.50 2 calc SPR . .
N2 N 0.42546(8) 0.19742(18) 0.2500 0.0224(5) Uani 1 2 d S . .
H1A H 0.4562 0.2067 0.2500 0.027 Uiso 0.50 2 calc SPR . .

loop_
_atom_site_aniso_label
_atom_site_aniso_U_11
_atom_site_aniso_U_22
_atom_site_aniso_U_33
_atom_site_aniso_U_23
_atom_site_aniso_U_13
_atom_site_aniso_U_12
C1 0.0229(10) 0.0233(10) 0.0289(11) 0.0016(9) 0.0018(9) 0.0012(8)
C2 0.0250(10) 0.0505(14) 0.0258(12) 0.0010(10) 0.0035(9) 0.0015(10)
C3 0.0179(10) 0.0223(10) 0.0349(11) -0.0013(9) 0.0007(9) 0.0026(8)
C4 0.0186(9) 0.0177(10) 0.0319(11) -0.0001(8) 0.0022(9) 0.0015(8)
C5 0.0213(10) 0.0197(10) 0.0290(11) 0.0017(9) 0.0019(9) 0.0006(8)
C6 0.0177(10) 0.0321(12) 0.0290(11) -0.0011(9) -0.0001(8) -0.0019(9)
C7 0.0432(14) 0.0402(14) 0.0578(17) 0.0142(13) 0.0218(13) 0.0081(12)
C8 0.0514(16) 0.0594(18) 0.0575(17) 0.0203(15) 0.0255(14) 0.0044(14)
C9 0.0316(12) 0.0711(18) 0.0380(14) 0.0008(13) 0.0130(11) 0.0048(13)
C10 0.0548(16) 0.0608(18) 0.0434(15) -0.0016(14) 0.0126(13) 0.0276(14)
C11 0.0464(14) 0.0411(14) 0.0337(13) 0.0036(11) 0.0078(11) 0.0146(12)
C12 0.0171(10) 0.0315(11) 0.0296(11) -0.0030(9) -0.0005(9) -0.0010(9)
C13 0.0288(12) 0.0328(13) 0.082(2) 0.0057(13) 0.0159(13) 0.0023(10)
C14 0.0402(14) 0.0365(13) 0.080(2) 0.0067(14) 0.0157(14) -0.0096(12)
C15 0.0220(11) 0.0616(17) 0.0455(15) 0.0018(13) 0.0083(11) -0.0092(11)
C16 0.0250(12) 0.0647(18) 0.0427(14) 0.0071(13) 0.0069(11) 0.0132(12)
C17 0.0287(11) 0.0422(14) 0.0361(13) 0.0075(11) 0.0063(10) 0.0086(10)
C18 0.056(2) 0.0177(17) 0.137(5) -0.019(2) 0.000 0.000
C19 0.0533(18) 0.0351(16) 0.118(3) -0.0363(18) -0.0065(19) -0.0119(13)
C20 0.0683(19) 0.073(2) 0.083(2) -0.053(2) -0.0088(19) -0.0072(18)
C21 0.069(2) 0.089(3) 0.0567(19) -0.0342(19) -0.0248(17) 0.002(2)
C22 0.0409(16) 0.079(2) 0.068(2) -0.0137(18) -0.0243(15) -0.0086(15)
C23 0.0289(14) 0.0541(18) 0.107(3) -0.0153(18) -0.0188(16) -0.0125(13)
C24 0.0413(15) 0.0351(14) 0.125(3) -0.0146(15) -0.0113(16) -0.0179(12)
C25 0.0409(16) 0.075(2) 0.065(2) 0.0083(17) -0.0269(15) 0.0089(15)
C26 0.0321(14) 0.0548(18) 0.091(2) 0.0109(17) -0.0174(15) 0.0127(13)
C27 0.0181(16) 0.052(2) 0.085(3) 0.000 0.000 0.0091(16)
C28 0.0177(17) 0.055(2) 0.086(3) 0.000 0.000 -0.0066(16)
C29 0.073(2) 0.111(3) 0.0344(16) -0.0065(18) -0.0101(14) -0.001(2)
C30 0.071(2) 0.085(2) 0.0483(18) 0.0223(17) -0.0233(16) 0.0042(19)
C31 0.0715(19) 0.063(2) 0.065(2) 0.0379(17) -0.0108(17) 0.0038(16)
C32 0.0573(18) 0.0334(14) 0.093(2) 0.0262(16) -0.0087(17) 0.0119(13)
C33 0.0401(14) 0.0333(14) 0.104(2) 0.0110(14) -0.0093(15) 0.0164(12)
C34 0.057(2) 0.0181(17) 0.111(4) 0.0138(19) 0.000 0.000
N1 0.0170(11) 0.0238(12) 0.0271(13) -0.0003(11) 0.000 0.000
N2 0.0180(12) 0.0221(12) 0.0270(13) 0.000 0.000 0.0005(10)

loop_
_atom_type_symbol
_atom_type_description
_atom_type_scat_dispersion_real
_atom_type_scat_dispersion_imag
_atom_type_scat_source
C C 0.0033 0.0016 'International Tables Vol C Tables 4.2.6.8 and 6.1.1.4'
H H 0.0000 0.0000 'International Tables Vol C Tables 4.2.6.8 and 6.1.1.4'
N N 0.0061 0.0033 'International Tables Vol C Tables 4.2.6.8 and 6.1.1.4'

loop_
_geom_angle_atom_site_label_1
_geom_angle_atom_site_label_2
_geom_angle_atom_site_label_3
_geom_angle
_geom_angle_site_symmetry_1
_geom_angle_site_symmetry_3
_geom_angle_publ_flag
N1 C1 C5 126.95(19) . . ?
N1 C1 C2 108.79(18) . . ?
C5 C1 C2 124.26(19) . . ?
C2 C2 C1 107.46(12) 12_655 . ?
C2 C2 H2 126.3 12_655 . ?
C1 C2 H2 126.3 . . ?
C3 C3 C4 107.43(12) 10_556 . ?
C3 C3 C12 122.68(11) 10_556 . ?
C4 C3 C12 129.43(19) . . ?
N2 C4 C5 124.67(18) . . ?
N2 C4 C3 107.94(17) . . ?
C5 C4 C3 127.35(18) . . ?
C4 C5 C1 125.60(18) . . ?
C4 C5 C6 119.28(17) . . ?
C1 C5 C6 115.03(18) . . ?
C11 C6 C7 118.4(2) . . ?
C11 C6 C5 120.25(19) . . ?
C7 C6 C5 121.26(19) . . ?
C6 C7 C8 120.7(2) . . ?
C6 C7 H7 119.6 . . ?
C8 C7 H7 119.6 . . ?
C9 C8 C7 120.2(3) . . ?
C9 C8 H8 119.9 . . ?
C7 C8 H8 119.9 . . ?
C8 C9 C10 119.7(2) . . ?
C8 C9 H9 120.1 . . ?
C10 C9 H9 120.1 . . ?
C9 C10 C11 120.6(2) . . ?
C9 C10 H10 119.7 . . ?
C11 C10 H10 119.7 . . ?
C6 C11 C10 120.3(2) . . ?
C6 C11 H11 119.8 . . ?
C10 C11 H11 119.8 . . ?
C13 C12 C17 118.5(2) . . ?
C13 C12 C3 120.39(19) . . ?
C17 C12 C3 120.74(19) . . ?
C12 C13 C14 120.8(2) . . ?
C12 C13 H13 119.6 . . ?
C14 C13 H13 119.6 . . ?
C15 C14 C13 120.0(2) . . ?
C15 C14 H14 120.0 . . ?
C13 C14 H14 120.0 . . ?
C16 C15 C14 119.5(2) . . ?
C16 C15 H15 120.3 . . ?
C14 C15 H15 120.3 . . ?
C15 C16 C17 120.6(2) . . ?
C15 C16 H16 119.7 . . ?
C17 C16 H16 119.7 . . ?
C12 C17 C16 120.5(2) . . ?
C12 C17 H17 119.7 . . ?
C16 C17 H17 119.7 . . ?
C18 C18 C19 120.6(2) 10_557 . ?
C18 C18 C19 120.6(2) 10_557 12_655 ?
C19 C18 C19 107.5(4) . 12_655 ?
C24 C19 C20 121.2(3) . . ?
C24 C19 C18 118.9(4) . . ?
C20 C19 C18 107.5(3) . . ?
C21 C20 C20 120.3(2) . 12_655 ?
C21 C20 C19 119.1(3) . . ?
C20 C20 C19 108.76(19) 12_655 . ?
C20 C21 C29 119.9(3) . . ?
C20 C21 C22 119.3(4) . . ?
C29 C21 C22 108.4(3) . . ?
C23 C22 C21 120.8(3) . . ?
C23 C22 C25 119.5(3) . . ?
C21 C22 C25 107.4(3) . . ?
C22 C23 C28 120.1(3) . . ?
C22 C23 C24 120.0(3) . . ?
C28 C23 C24 108.1(3) . . ?
C19 C24 C24 120.5(2) . 10_557 ?
C19 C24 C23 119.7(3) . . ?
C24 C24 C23 107.9(2) 10_557 . ?
C26 C25 C30 120.8(3) . . ?
C26 C25 C22 120.3(3) . . ?
C30 C25 C22 106.8(3) . . ?
C25 C26 C27 119.8(3) . . ?
C25 C26 C33 120.0(3) . . ?
C27 C26 C33 108.2(3) . . ?
C28 C27 C26 120.3(2) . . ?
C28 C27 C26 120.3(2) . 10_557 ?
C26 C27 C26 107.7(4) . 10_557 ?
C27 C28 C23 120.0(2) . . ?
C27 C28 C23 120.0(2) . 10_557 ?
C23 C28 C23 107.9(4) . 10_557 ?
C29 C29 C30 120.1(2) 12_655 . ?
C29 C29 C21 119.8(2) 12_655 . ?
C30 C29 C21 108.3(3) . . ?
C31 C30 C29 119.9(3) . . ?
C31 C30 C25 118.7(3) . . ?
C29 C30 C25 109.0(3) . . ?
C30 C31 C32 119.5(3) . . ?
C30 C31 C31 120.0(2) . 12_655 ?
C32 C31 C31 108.49(18) . 12_655 ?
C33 C32 C31 121.5(3) . . ?
C33 C32 C34 119.3(3) . . ?
C31 C32 C34 107.5(3) . . ?
C32 C33 C33 120.5(2) . 10_557 ?
C32 C33 C26 119.4(3) . . ?
C33 C33 C26 107.98(19) 10_557 . ?
C34 C34 C32 120.2(2) 10_557 . ?
C34 C34 C32 120.2(2) 10_557 12_655 ?
C32 C34 C32 108.0(4) . 12_655 ?
C1 N1 C1 107.5(2) . 12_655 ?
C1 N1 H1 126.3 . . ?
C1 N1 H1 126.3 12_655 . ?
C4 N2 C4 109.2(2) 10_556 . ?
C4 N2 H1A 125.4 10_556 . ?
C4 N2 H1A 125.4 . . ?

loop_
_geom_bond_atom_site_label_1
_geom_bond_atom_site_label_2
_geom_bond_distance
_geom_bond_site_symmetry_2
_geom_bond_publ_flag
C1 N1 1.372(2) . ?
C1 C5 1.401(3) . ?
C1 C2 1.438(3) . ?
C2 C2 1.349(4) 12_655 ?
C2 H2 0.9500 . ?
C3 C3 1.364(4) 10_556 ?
C3 C4 1.454(3) . ?
C3 C12 1.495(3) . ?
C4 N2 1.372(2) . ?
C4 C5 1.397(3) . ?
C5 C6 1.501(3) . ?
C6 C11 1.377(3) . ?
C6 C7 1.382(3) . ?
C7 C8 1.386(3) . ?
C7 H7 0.9500 . ?
C8 C9 1.362(4) . ?
C8 H8 0.9500 . ?
C9 C10 1.363(4) . ?
C9 H9 0.9500 . ?
C10 C11 1.387(3) . ?
C10 H10 0.9500 . ?
C11 H11 0.9500 . ?
C12 C13 1.377(3) . ?
C12 C17 1.380(3) . ?
C13 C14 1.388(3) . ?
C13 H13 0.9500 . ?
C14 C15 1.373(3) . ?
C14 H14 0.9500 . ?
C15 C16 1.368(4) . ?
C15 H15 0.9500 . ?
C16 C17 1.382(3) . ?
C16 H16 0.9500 . ?
C17 H17 0.9500 . ?
C18 C18 1.336(10) 10_557 ?
C18 C19 1.466(4) . ?
C18 C19 1.466(4) 12_655 ?
C19 C24 1.368(4) . ?
C19 C20 1.450(5) . ?
C20 C21 1.404(5) . ?
C20 C20 1.432(6) 12_655 ?
C21 C29 1.443(5) . ?
C21 C22 1.462(5) . ?
C22 C23 1.361(5) . ?
C22 C25 1.467(5) . ?
C23 C28 1.447(4) . ?
C23 C24 1.464(4) . ?
C24 C24 1.439(7) 10_557 ?
C25 C26 1.359(4) . ?
C25 C30 1.465(4) . ?
C26 C27 1.442(4) . ?
C26 C33 1.457(4) . ?
C27 C28 1.374(6) . ?
C27 C26 1.442(4) 10_557 ?
C28 C23 1.447(4) 10_557 ?
C29 C29 1.413(7) 12_655 ?
C29 C30 1.430(5) . ?
C30 C31 1.399(5) . ?
C31 C32 1.435(5) . ?
C31 C31 1.450(6) 12_655 ?
C32 C33 1.369(4) . ?
C32 C34 1.459(4) . ?
C33 C33 1.430(7) 10_557 ?
C34 C34 1.352(9) 10_557 ?
C34 C32 1.459(4) 12_655 ?
N1 C1 1.372(2) 12_655 ?
N1 H1 0.8800 . ?
N2 C4 1.372(2) 10_556 ?
N2 H1A 0.8800 . ?

loop_
_geom_torsion_atom_site_label_1
_geom_torsion_atom_site_label_2
_geom_torsion_atom_site_label_3
_geom_torsion_atom_site_label_4
_geom_torsion
_geom_torsion_site_symmetry_1
_geom_torsion_site_symmetry_2
_geom_torsion_site_symmetry_3
_geom_torsion_site_symmetry_4
_geom_torsion_publ_flag
N1 C1 C2 C2 -1.18(18) . . . 12_655 ?
C5 C1 C2 C2 179.02(17) . . . 12_655 ?
C3 C3 C4 N2 -1.99(17) 10_556 . . . ?
C12 C3 C4 N2 170.3(2) . . . . ?
C3 C3 C4 C5 175.84(17) 10_556 . . . ?
C12 C3 C4 C5 -11.9(3) . . . . ?
N2 C4 C5 C1 -9.8(3) . . . . ?
C3 C4 C5 C1 172.66(19) . . . . ?
N2 C4 C5 C6 166.6(2) . . . . ?
C3 C4 C5 C6 -10.9(3) . . . . ?
N1 C1 C5 C4 -5.4(4) . . . . ?
C2 C1 C5 C4 174.4(2) . . . . ?
N1 C1 C5 C6 178.1(2) . . . . ?
C2 C1 C5 C6 -2.2(3) . . . . ?
C4 C5 C6 C11 -72.3(3) . . . . ?
C1 C5 C6 C11 104.5(2) . . . . ?
C4 C5 C6 C7 111.2(2) . . . . ?
C1 C5 C6 C7 -72.0(3) . . . . ?
C11 C6 C7 C8 1.9(4) . . . . ?
C5 C6 C7 C8 178.4(2) . . . . ?
C6 C7 C8 C9 -0.6(4) . . . . ?
C7 C8 C9 C10 -1.4(4) . . . . ?
C8 C9 C10 C11 2.1(4) . . . . ?
C7 C6 C11 C10 -1.2(4) . . . . ?
C5 C6 C11 C10 -177.8(2) . . . . ?
C9 C10 C11 C6 -0.8(4) . . . . ?
C3 C3 C12 C13 98.8(2) 10_556 . . . ?
C4 C3 C12 C13 -72.4(3) . . . . ?
C3 C3 C12 C17 -74.6(2) 10_556 . . . ?
C4 C3 C12 C17 114.2(2) . . . . ?
C17 C12 C13 C14 0.7(4) . . . . ?
C3 C12 C13 C14 -172.9(2) . . . . ?
C12 C13 C14 C15 0.3(4) . . . . ?
C13 C14 C15 C16 -0.6(4) . . . . ?
C14 C15 C16 C17 0.0(4) . . . . ?
C13 C12 C17 C16 -1.3(4) . . . . ?
C3 C12 C17 C16 172.2(2) . . . . ?
C15 C16 C17 C12 1.0(4) . . . . ?
C18 C18 C19 C24 0.2(3) 10_557 . . . ?
C19 C18 C19 C24 -143.4(3) 12_655 . . . ?
C18 C18 C19 C20 142.92(18) 10_557 . . . ?
C19 C18 C19 C20 -0.7(4) 12_655 . . . ?
C24 C19 C20 C21 -0.8(4) . . . . ?
C18 C19 C20 C21 -142.5(3) . . . . ?
C24 C19 C20 C20 142.1(2) . . . 12_655 ?
C18 C19 C20 C20 0.5(3) . . . 12_655 ?
C20 C20 C21 C29 -0.6(4) 12_655 . . . ?
C19 C20 C21 C29 138.0(3) . . . . ?
C20 C20 C21 C22 -138.3(2) 12_655 . . . ?
C19 C20 C21 C22 0.4(4) . . . . ?
C20 C21 C22 C23 0.3(4) . . . . ?
C29 C21 C22 C23 -141.7(3) . . . . ?
C20 C21 C22 C25 142.3(3) . . . . ?
C29 C21 C22 C25 0.3(3) . . . . ?
C21 C22 C23 C28 138.1(3) . . . . ?
C25 C22 C23 C28 0.5(4) . . . . ?
C21 C22 C23 C24 -0.5(4) . . . . ?
C25 C22 C23 C24 -138.1(3) . . . . ?
C20 C19 C24 C24 -137.7(2) . . . 10_557 ?
C18 C19 C24 C24 -0.2(3) . . . 10_557 ?
C20 C19 C24 C23 0.6(4) . . . . ?
C18 C19 C24 C23 138.1(3) . . . . ?
C22 C23 C24 C19 0.1(4) . . . . ?
C28 C23 C24 C19 -142.9(3) . . . . ?
C22 C23 C24 C24 143.0(2) . . . 10_557 ?
C28 C23 C24 C24 0.1(2) . . . 10_557 ?
C23 C22 C25 C26 -0.1(4) . . . . ?
C21 C22 C25 C26 -142.7(3) . . . . ?
C23 C22 C25 C30 142.8(3) . . . . ?
C21 C22 C25 C30 0.2(3) . . . . ?
C30 C25 C26 C27 -138.0(3) . . . . ?
C22 C25 C26 C27 -0.3(4) . . . . ?
C30 C25 C26 C33 0.2(4) . . . . ?
C22 C25 C26 C33 138.0(3) . . . . ?
C25 C26 C27 C28 0.2(4) . . . . ?
C33 C26 C27 C28 -142.5(3) . . . . ?
C25 C26 C27 C26 143.2(2) . . . 10_557 ?
C33 C26 C27 C26 0.6(4) . . . 10_557 ?
C26 C27 C28 C23 0.3(5) . . . . ?
C26 C27 C28 C23 -138.2(3) 10_557 . . . ?
C26 C27 C28 C23 138.2(3) . . . 10_557 ?
C26 C27 C28 C23 -0.3(5) 10_557 . . 10_557 ?
C22 C23 C28 C27 -0.6(4) . . . . ?
C24 C23 C28 C27 142.3(3) . . . . ?
C22 C23 C28 C23 -143.0(2) . . . 10_557 ?
C24 C23 C28 C23 -0.1(4) . . . 10_557 ?
C20 C21 C29 C29 0.6(4) . . . 12_655 ?
C22 C21 C29 C29 142.35(18) . . . 12_655 ?
C20 C21 C29 C30 -142.5(3) . . . . ?
C22 C21 C29 C30 -0.7(3) . . . . ?
C29 C29 C30 C31 -0.4(3) 12_655 . . . ?
C21 C29 C30 C31 142.6(3) . . . . ?
C29 C29 C30 C25 -142.08(18) 12_655 . . . ?
C21 C29 C30 C25 0.9(3) . . . . ?
C26 C25 C30 C31 -0.3(4) . . . . ?
C22 C25 C30 C31 -142.9(3) . . . . ?
C26 C25 C30 C29 142.0(3) . . . . ?
C22 C25 C30 C29 -0.7(3) . . . . ?
C29 C30 C31 C32 -137.9(3) . . . . ?
C25 C30 C31 C32 0.2(4) . . . . ?
C29 C30 C31 C31 0.4(3) . . . 12_655 ?
C25 C30 C31 C31 138.4(2) . . . 12_655 ?
C30 C31 C32 C33 -0.1(4) . . . . ?
C31 C31 C32 C33 -142.6(2) 12_655 . . . ?
C30 C31 C32 C34 142.6(3) . . . . ?
C31 C31 C32 C34 0.1(2) 12_655 . . . ?
C31 C32 C33 C33 138.1(2) . . . 10_557 ?
C34 C32 C33 C33 -0.4(3) . . . 10_557 ?
C31 C32 C33 C26 0.1(4) . . . . ?
C34 C32 C33 C26 -138.4(3) . . . . ?
C25 C26 C33 C32 -0.1(4) . . . . ?
C27 C26 C33 C32 142.4(3) . . . . ?
C25 C26 C33 C33 -142.9(2) . . . 10_557 ?
C27 C26 C33 C33 -0.4(2) . . . 10_557 ?
C33 C32 C34 C34 0.4(3) . . . 10_557 ?
C31 C32 C34 C34 -143.28(18) . . . 10_557 ?
C33 C32 C34 C32 143.6(2) . . . 12_655 ?
C31 C32 C34 C32 -0.1(4) . . . 12_655 ?
C5 C1 N1 C1 -178.30(13) . . . 12_655 ?
C2 C1 N1 C1 1.9(3) . . . 12_655 ?
C5 C4 N2 C4 -174.62(13) . . . 10_556 ?
C3 C4 N2 C4 3.3(3) . . . 10_556 ?
